data_4348012
loop_
_publ_author_name
'Ojeda-Amador, Ana I'
'Mart\'inez-Mart\'inez, Antonio J'
'Kennedy, Alan R.'
'O'Hara, Charles T'

_publ_section_title
;
 Structural Studies of Cesium, Lithium/Cesium, and Sodium/Cesium
 Bis(trimethylsilyl)amide (HMDS) Complexes.
;
_journal_issue 11
_journal_name_full 'Inorganic chemistry'
_journal_page_first 5719
_journal_page_last 5728
_journal_paper_doi 10.1021/acs.inorgchem.6b00839
_journal_volume 55
_journal_year 2016
_chemical_formula_moiety 'C30 H82 Cs2 N8 Si4'
_chemical_formula_sum 'C30 H82 Cs2 N8 Si4'
_chemical_formula_weight 933.21
_space_group_crystal_system monoclinic
_space_group_IT_number 14
_space_group_name_Hall '-P 2yn'
_space_group_name_H-M_alt 'P 1 21/n 1'
_atom_sites_solution_hydrogens geom
_audit_creation_method SHELXL-2013
_cell_angle_alpha 90
_cell_angle_beta 100.379(4)
_cell_angle_gamma 90
_cell_formula_units_Z 2
_cell_length_a 11.7055(4)
_cell_length_b 11.7849(5)
_cell_length_c 17.8482(8)
_cell_measurement_reflns_used 25283
_cell_measurement_temperature 123(2)
_cell_measurement_theta_max 30.2884
_cell_measurement_theta_min 3.1552
_cell_volume 2421.84(17)
_computing_cell_refinement
;
CrysAlisPro, Oxford Diffraction Ltd.,
Version 1.171.34.40 (release 27-08-2010 CrysAlis171 .NET)
(compiled Aug 27 2010,11:50:40)
;
_computing_data_collection
;
CrysAlisPro, Oxford Diffraction Ltd.,
Version 1.171.34.40 (release 27-08-2010 CrysAlis171 .NET)
(compiled Aug 27 2010,11:50:40)
;
_computing_data_reduction
;
CrysAlisPro, Oxford Diffraction Ltd.,
Version 1.171.34.40 (release 27-08-2010 CrysAlis171 .NET)
(compiled Aug 27 2010,11:50:40)
;
_computing_structure_refinement 'SHELXL-2013 (Sheldrick, 2013)'
_diffrn_ambient_temperature 123(2)
_diffrn_measured_fraction_theta_full 0.998
_diffrn_measured_fraction_theta_max 0.950
_diffrn_measurement_device_type 'Xcalibur, Eos'
_diffrn_radiation_type MoK\a
_diffrn_radiation_wavelength 0.71073
_diffrn_reflns_av_R_equivalents 0.0396
_diffrn_reflns_av_unetI/netI 0.0225
_diffrn_reflns_Laue_measured_fraction_full 0.998
_diffrn_reflns_Laue_measured_fraction_max 0.950
_diffrn_reflns_limit_h_max 16
_diffrn_reflns_limit_h_min -16
_diffrn_reflns_limit_k_max 16
_diffrn_reflns_limit_k_min -16
_diffrn_reflns_limit_l_max 25
_diffrn_reflns_limit_l_min -25
_diffrn_reflns_number 63477
_diffrn_reflns_point_group_measured_fraction_full 0.998
_diffrn_reflns_point_group_measured_fraction_max 0.950
_diffrn_reflns_theta_full 25.242
_diffrn_reflns_theta_max 30.356
_diffrn_reflns_theta_min 3.166
_exptl_absorpt_coefficient_mu 1.631
_exptl_absorpt_correction_T_max 1.00000
_exptl_absorpt_correction_T_min 0.71286
_exptl_absorpt_correction_type multi-scan
_exptl_absorpt_process_details
;
CrysAlisPro, Oxford Diffraction Ltd.,
Version 1.171.34.40 (release 27-08-2010 CrysAlis171 .NET)
(compiled Aug 27 2010,11:50:40)
Empirical absorption correction using spherical harmonics,
 implemented in SCALE3 ABSPACK scaling algorithm.
;
_exptl_crystal_colour colourless
_exptl_crystal_density_diffrn 1.280
_exptl_crystal_description block
_exptl_crystal_F_000 968
_exptl_crystal_size_max 0.34
_exptl_crystal_size_mid 0.30
_exptl_crystal_size_min 0.22
_refine_diff_density_max 0.656
_refine_diff_density_min -0.458
_refine_diff_density_rms 0.071
_refine_ls_extinction_method none
_refine_ls_goodness_of_fit_ref 1.085
_refine_ls_hydrogen_treatment constr
_refine_ls_matrix_type full
_refine_ls_number_parameters 229
_refine_ls_number_reflns 6944
_refine_ls_number_restraints 86
_refine_ls_restrained_S_all 1.119
_refine_ls_R_factor_all 0.0351
_refine_ls_R_factor_gt 0.0274
_refine_ls_shift/su_max 0.002
_refine_ls_shift/su_mean 0.000
_refine_ls_structure_factor_coef Fsqd
_refine_ls_weighting_details 'w=1/[\s^2^(Fo^2^)+(0.0212P)^2^+1.5332P] where P=(Fo^2^+2Fc^2^)/3'
_refine_ls_weighting_scheme calc
_refine_ls_wR_factor_gt 0.0552
_refine_ls_wR_factor_ref 0.0582
_reflns_Friedel_coverage 0.000
_reflns_number_gt 6079
_reflns_number_total 6944
_reflns_threshold_expression 'I > 2\s(I)'
_cod_data_source_file ic6b00839_si_002.cif
_cod_data_source_block amao335
_cod_original_sg_symbol_H-M 'P 21/n'
_cod_database_code 4348012
_shelx_space_group_comment
;
The symmetry employed for this shelxl refinement is uniquely defined
by the following loop, which should always be used as a source of
symmetry information in preference to the above space-group names.
They are only intended as comments.
;
_shelxl_version_number 2013-4

loop_
_space_group_symop_operation_xyz
'x, y, z'
'-x+1/2, y+1/2, -z+1/2'
'-x, -y, -z'
'x-1/2, -y-1/2, z-1/2'

loop_
_atom_site_label
_atom_site_type_symbol
_atom_site_fract_x
_atom_site_fract_y
_atom_site_fract_z
_atom_site_U_iso_or_equiv
_atom_site_adp_type
_atom_site_occupancy
_atom_site_site_symmetry_order
_atom_site_calc_flag
_atom_site_refinement_flags_posn
_atom_site_refinement_flags_adp
_atom_site_refinement_flags_occupancy
_atom_site_disorder_assembly
_atom_site_disorder_group
Cs1 Cs 0.66770(2) 0.60952(2) 0.52406(2) 0.02546(4) Uani 1 1 d . . . . .
Si1 Si 0.35715(4) 0.72364(5) 0.48390(3) 0.02883(12) Uani 1 1 d . . . . .
N1 N 0.40444(14) 0.62890(14) 0.55133(10) 0.0288(3) Uani 1 1 d . . . . .
C1 C 0.4398(2) 0.86112(19) 0.49354(17) 0.0461(6) Uani 1 1 d . . . . .
H1A H 0.5220 0.8461 0.4930 0.069 Uiso 1 1 calc R U . . .
H1B H 0.4322 0.8977 0.5417 0.069 Uiso 1 1 calc R U . . .
H1C H 0.4083 0.9112 0.4510 0.069 Uiso 1 1 calc R U . . .
Si2 Si 0.40381(5) 0.63476(5) 0.64462(3) 0.03006(12) Uani 1 1 d . . . . .
N2 N 0.90666(17) 0.57618(18) 0.65522(12) 0.0447(5) Uani 1 1 d D . . . .
C2 C 0.19995(18) 0.7662(2) 0.47487(16) 0.0465(6) Uani 1 1 d . . . . .
H2A H 0.1765 0.8105 0.4282 0.070 Uiso 1 1 calc R U . . .
H2B H 0.1900 0.8122 0.5190 0.070 Uiso 1 1 calc R U . . .
H2C H 0.1516 0.6980 0.4728 0.070 Uiso 1 1 calc R U . . .
N3 N 0.85867(17) 0.81794(17) 0.59826(12) 0.0471(5) Uani 1 1 d D . . . .
C3 C 0.3713(2) 0.6700(2) 0.38662(13) 0.0461(6) Uani 1 1 d . . . . .
H3A H 0.3458 0.7291 0.3486 0.069 Uiso 1 1 calc R U . . .
H3B H 0.3229 0.6023 0.3745 0.069 Uiso 1 1 calc R U . . .
H3C H 0.4526 0.6507 0.3861 0.069 Uiso 1 1 calc R U . . .
N4 N 0.76851(15) 0.81777(15) 0.43076(10) 0.0344(4) Uani 1 1 d . . . . .
C4 C 0.5528(2) 0.6451(3) 0.70535(14) 0.0518(7) Uani 1 1 d . . . . .
H4A H 0.5998 0.5801 0.6949 0.078 Uiso 1 1 calc R U . . .
H4B H 0.5459 0.6449 0.7593 0.078 Uiso 1 1 calc R U . . .
H4C H 0.5901 0.7156 0.6935 0.078 Uiso 1 1 calc R U . . .
C5 C 0.3205(2) 0.7565(2) 0.67724(15) 0.0530(7) Uani 1 1 d . . . . .
H5A H 0.3516 0.8284 0.6620 0.079 Uiso 1 1 calc R U . . .
H5B H 0.3283 0.7542 0.7328 0.079 Uiso 1 1 calc R U . . .
H5C H 0.2383 0.7501 0.6539 0.079 Uiso 1 1 calc R U . . .
C6 C 0.3408(2) 0.5028(2) 0.68002(15) 0.0495(6) Uani 1 1 d . . . . .
H6A H 0.2592 0.4954 0.6554 0.074 Uiso 1 1 calc R U . . .
H6B H 0.3458 0.5078 0.7353 0.074 Uiso 1 1 calc R U . . .
H6C H 0.3844 0.4365 0.6678 0.074 Uiso 1 1 calc R U . . .
C11 C 0.8968(2) 0.8965(2) 0.54567(16) 0.0465(6) Uani 1 1 d D . . . .
H11A H 0.9682 0.8661 0.5306 0.056 Uiso 1 1 calc R U . . .
H11B H 0.9171 0.9694 0.5723 0.056 Uiso 1 1 calc R U . . .
C12 C 0.8086(2) 0.9190(2) 0.47467(15) 0.0431(5) Uani 1 1 d . . . . .
H12A H 0.7407 0.9574 0.4893 0.052 Uiso 1 1 calc R U . . .
H12B H 0.8431 0.9717 0.4417 0.052 Uiso 1 1 calc R U . . .
C13 C 0.8634(2) 0.7578(2) 0.40618(16) 0.0514(6) Uani 1 1 d . . . . .
H13A H 0.8322 0.6967 0.3712 0.077 Uiso 1 1 calc R U . . .
H13B H 0.9145 0.7255 0.4506 0.077 Uiso 1 1 calc R U . . .
H13C H 0.9077 0.8107 0.3801 0.077 Uiso 1 1 calc R U . . .
C14 C 0.6830(2) 0.8499(2) 0.36418(15) 0.0487(6) Uani 1 1 d . . . . .
H14A H 0.7191 0.9009 0.3319 0.073 Uiso 1 1 calc R U . . .
H14B H 0.6177 0.8886 0.3807 0.073 Uiso 1 1 calc R U . . .
H14C H 0.6547 0.7817 0.3353 0.073 Uiso 1 1 calc R U . . .
C7 C 0.9008(5) 0.4857(5) 0.7093(3) 0.0776(15) Uani 0.659(4) 1 d D U P A 1
H7A H 0.8498 0.5086 0.7446 0.116 Uiso 0.659(4) 1 calc R U P A 1
H7B H 0.9788 0.4701 0.7380 0.116 Uiso 0.659(4) 1 calc R U P A 1
H7C H 0.8697 0.4171 0.6820 0.116 Uiso 0.659(4) 1 calc R U P A 1
C8 C 0.9804(4) 0.5471(4) 0.6011(3) 0.0683(11) Uani 0.659(4) 1 d D U P A 1
H8A H 0.9504 0.4786 0.5732 0.102 Uiso 0.659(4) 1 calc R U P A 1
H8B H 1.0596 0.5330 0.6284 0.102 Uiso 0.659(4) 1 calc R U P A 1
H8C H 0.9811 0.6099 0.5652 0.102 Uiso 0.659(4) 1 calc R U P A 1
C9 C 0.9515(5) 0.6829(4) 0.6957(3) 0.0636(11) Uani 0.659(4) 1 d D U P A 1
H9A H 1.0278 0.6659 0.7277 0.076 Uiso 0.659(4) 1 calc R U P A 1
H9B H 0.8980 0.7042 0.7305 0.076 Uiso 0.659(4) 1 calc R U P A 1
C10 C 0.9663(4) 0.7858(4) 0.6464(3) 0.0573(14) Uani 0.659(4) 1 d D U P A 1
H10A H 0.9958 0.8505 0.6798 0.069 Uiso 0.659(4) 1 calc R U P A 1
H10B H 1.0246 0.7682 0.6143 0.069 Uiso 0.659(4) 1 calc R U P A 1
C15 C 0.7723(7) 0.8657(9) 0.6378(5) 0.0611(16) Uani 0.659(4) 1 d D . P A 1
H15A H 0.7019 0.8836 0.6010 0.092 Uiso 0.659(4) 1 calc R U P A 1
H15B H 0.8029 0.9352 0.6643 0.092 Uiso 0.659(4) 1 calc R U P A 1
H15C H 0.7537 0.8107 0.6750 0.092 Uiso 0.659(4) 1 calc R U P A 1
C7A C 0.8852(11) 0.5423(10) 0.7310(5) 0.0776(15) Uani 0.341(4) 1 d D U P A 2
H7AA H 0.8371 0.4738 0.7262 0.116 Uiso 0.341(4) 1 calc R U P A 2
H7AB H 0.8448 0.6038 0.7525 0.116 Uiso 0.341(4) 1 calc R U P A 2
H7AC H 0.9594 0.5270 0.7647 0.116 Uiso 0.341(4) 1 calc R U P A 2
C8A C 0.9614(8) 0.4743(7) 0.6277(6) 0.0683(11) Uani 0.341(4) 1 d D U P A 2
H8AA H 0.9705 0.4860 0.5748 0.102 Uiso 0.341(4) 1 calc R U P A 2
H8AB H 0.9121 0.4079 0.6308 0.102 Uiso 0.341(4) 1 calc R U P A 2
H8AC H 1.0378 0.4618 0.6595 0.102 Uiso 0.341(4) 1 calc R U P A 2
C9A C 0.9870(7) 0.6666(6) 0.6580(5) 0.0636(11) Uani 0.341(4) 1 d D U P A 2
H9A1 H 1.0145 0.6713 0.6088 0.076 Uiso 0.341(4) 1 calc R U P A 2
H9A2 H 1.0551 0.6513 0.6984 0.076 Uiso 0.341(4) 1 calc R U P A 2
C10A C 0.9347(9) 0.7751(8) 0.6735(5) 0.0573(14) Uani 0.341(4) 1 d D U P A 2
H10C H 0.9962 0.8312 0.6922 0.069 Uiso 0.341(4) 1 calc R U P A 2
H10D H 0.8862 0.7650 0.7131 0.069 Uiso 0.341(4) 1 calc R U P A 2
C15A C 0.7732(15) 0.885(2) 0.6284(9) 0.0611(16) Uani 0.341(4) 1 d D . P A 2
H15D H 0.7108 0.9073 0.5868 0.092 Uiso 0.341(4) 1 calc R U P A 2
H15E H 0.8104 0.9530 0.6533 0.092 Uiso 0.341(4) 1 calc R U P A 2
H15F H 0.7407 0.8398 0.6656 0.092 Uiso 0.341(4) 1 calc R U P A 2

loop_
_atom_site_aniso_label
_atom_site_aniso_U_11
_atom_site_aniso_U_22
_atom_site_aniso_U_33
_atom_site_aniso_U_23
_atom_site_aniso_U_13
_atom_site_aniso_U_12
Cs1 0.01987(6) 0.02717(6) 0.02963(7) 0.00030(5) 0.00528(4) 0.00070(4)
Si1 0.0216(2) 0.0258(3) 0.0401(3) 0.0047(2) 0.0082(2) 0.00167(19)
N1 0.0289(8) 0.0271(8) 0.0320(9) -0.0006(7) 0.0099(7) 0.0039(6)
C1 0.0323(11) 0.0303(11) 0.0777(19) 0.0081(11) 0.0155(11) -0.0012(9)
Si2 0.0299(3) 0.0312(3) 0.0319(3) -0.0017(2) 0.0132(2) 0.0012(2)
N2 0.0343(10) 0.0496(12) 0.0448(12) 0.0022(9) -0.0076(8) 0.0032(9)
C2 0.0233(10) 0.0458(14) 0.0697(17) 0.0084(12) 0.0062(10) 0.0045(9)
N3 0.0423(11) 0.0342(10) 0.0565(13) -0.0041(9) -0.0131(9) -0.0028(8)
C3 0.0550(14) 0.0482(14) 0.0360(12) 0.0095(11) 0.0104(11) 0.0086(12)
N4 0.0290(8) 0.0355(10) 0.0403(10) 0.0019(8) 0.0103(7) -0.0029(7)
C4 0.0412(13) 0.080(2) 0.0344(13) -0.0052(12) 0.0075(10) -0.0028(13)
C5 0.0649(17) 0.0497(15) 0.0498(15) -0.0109(12) 0.0249(13) 0.0123(13)
C6 0.0575(15) 0.0471(15) 0.0513(15) 0.0038(12) 0.0298(12) -0.0045(12)
C11 0.0285(10) 0.0427(13) 0.0692(17) -0.0217(12) 0.0111(11) -0.0067(9)
C12 0.0454(13) 0.0328(11) 0.0556(15) -0.0009(10) 0.0209(11) -0.0060(10)
C13 0.0400(13) 0.0615(17) 0.0541(16) -0.0164(13) 0.0127(11) 0.0043(12)
C14 0.0443(13) 0.0557(15) 0.0465(14) 0.0164(12) 0.0094(11) -0.0014(11)
C7 0.076(3) 0.067(3) 0.080(3) 0.030(3) -0.013(2) 0.002(3)
C8 0.051(2) 0.053(2) 0.103(3) -0.002(2) 0.020(2) 0.0148(19)
C9 0.076(3) 0.062(2) 0.041(2) -0.004(2) -0.021(2) 0.0038(19)
C10 0.060(3) 0.0467(19) 0.051(3) -0.001(2) -0.026(2) -0.0136(19)
C15 0.069(2) 0.066(4) 0.052(3) 0.005(2) 0.0230(19) -0.026(2)
C7A 0.076(3) 0.067(3) 0.080(3) 0.030(3) -0.013(2) 0.002(3)
C8A 0.051(2) 0.053(2) 0.103(3) -0.002(2) 0.020(2) 0.0148(19)
C9A 0.076(3) 0.062(2) 0.041(2) -0.004(2) -0.021(2) 0.0038(19)
C10A 0.060(3) 0.0467(19) 0.051(3) -0.001(2) -0.026(2) -0.0136(19)
C15A 0.069(2) 0.066(4) 0.052(3) 0.005(2) 0.0230(19) -0.026(2)

loop_
_atom_type_symbol
_atom_type_description
_atom_type_scat_dispersion_real
_atom_type_scat_dispersion_imag
_atom_type_scat_source
C C 0.0033 0.0016 'International Tables Vol C Tables 4.2.6.8 and 6.1.1.4'
H H 0.0000 0.0000 'International Tables Vol C Tables 4.2.6.8 and 6.1.1.4'
Cs Cs -0.3680 2.1192 'International Tables Vol C Tables 4.2.6.8 and 6.1.1.4'
N N 0.0061 0.0033 'International Tables Vol C Tables 4.2.6.8 and 6.1.1.4'
Si Si 0.0817 0.0704 'International Tables Vol C Tables 4.2.6.8 and 6.1.1.4'

loop_
_geom_angle_atom_site_label_1
_geom_angle_atom_site_label_2
_geom_angle_atom_site_label_3
_geom_angle
_geom_angle_site_symmetry_1
_geom_angle_site_symmetry_3
N1 Cs1 N1 86.43(4) 3_666 .
N1 Cs1 N4 122.55(4) 3_666 .
N1 Cs1 N4 117.60(4) . .
N1 Cs1 N2 108.67(5) 3_666 .
N1 Cs1 N2 127.49(5) . .
N4 Cs1 N2 96.37(5) . .
N1 Cs1 N3 155.16(5) 3_666 .
N1 Cs1 N3 117.88(5) . .
N4 Cs1 N3 52.68(5) . .
N2 Cs1 N3 53.54(5) . .
N1 Cs1 C3 49.64(5) 3_666 3_666
N1 Cs1 C3 78.65(5) . 3_666
N4 Cs1 C3 163.00(5) . 3_666
N2 Cs1 C3 75.34(5) . 3_666
N3 Cs1 C3 126.23(5) . 3_666
N1 Cs1 C4 110.91(6) 3_666 .
N1 Cs1 C4 50.03(5) . .
N4 Cs1 C4 124.71(6) . .
N2 Cs1 C4 78.05(5) . .
N3 Cs1 C4 84.07(6) . .
C3 Cs1 C4 68.79(6) 3_666 .
N1 Cs1 C13 108.31(5) 3_666 .
N1 Cs1 C13 137.79(5) . .
N4 Cs1 C13 22.12(5) . .
N2 Cs1 C13 85.98(6) . .
N3 Cs1 C13 57.85(6) . .
C3 Cs1 C13 140.89(6) 3_666 .
C4 Cs1 C13 140.58(6) . .
N1 Cs1 Si1 93.48(3) 3_666 .
N1 Cs1 Si1 25.50(3) . .
N4 Cs1 Si1 93.33(3) . .
N2 Cs1 Si1 145.42(4) . .
N3 Cs1 Si1 110.67(3) . .
C3 Cs1 Si1 101.88(4) 3_666 .
C4 Cs1 Si1 69.20(4) . .
C13 Cs1 Si1 112.46(4) . .
N1 Cs1 C6 48.28(5) 3_666 3_666
N1 Cs1 C6 107.76(5) . 3_666
N4 Cs1 C6 74.32(5) . 3_666
N2 Cs1 C6 119.88(6) . 3_666
N3 Cs1 C6 121.01(5) . 3_666
C3 Cs1 C6 96.67(5) 3_666 3_666
C4 Cs1 C6 154.36(6) . 3_666
C13 Cs1 C6 63.34(5) . 3_666
Si1 Cs1 C6 94.70(4) . 3_666
N1 Cs1 Si1 24.05(3) 3_666 3_666
N1 Cs1 Si1 90.55(3) . 3_666
N4 Cs1 Si1 138.93(3) . 3_666
N2 Cs1 Si1 87.42(4) . 3_666
N3 Cs1 Si1 140.20(3) . 3_666
C3 Cs1 Si1 28.27(4) 3_666 3_666
C4 Cs1 Si1 96.14(5) . 3_666
C13 Cs1 Si1 119.09(4) . 3_666
Si1 Cs1 Si1 106.416(10) . 3_666
C6 Cs1 Si1 68.58(4) 3_666 3_666
N1 Cs1 Si2 96.87(3) 3_666 .
N1 Cs1 Si2 22.68(3) . .
N4 Cs1 Si2 125.81(3) . .
N2 Cs1 Si2 104.92(4) . .
N3 Cs1 Si2 104.32(4) . .
C3 Cs1 Si2 71.09(4) 3_666 .
C4 Cs1 Si2 27.43(4) . .
C13 Cs1 Si2 147.86(4) . .
Si1 Cs1 Si2 44.630(12) . .
C6 Cs1 Si2 129.00(4) 3_666 .
Si1 Cs1 Si2 91.928(11) 3_666 .
N1 Si1 C1 114.47(11) . .
N1 Si1 C3 111.67(10) . .
C1 Si1 C3 104.15(12) . .
N1 Si1 C2 115.66(10) . .
C1 Si1 C2 104.88(11) . .
C3 Si1 C2 104.89(12) . .
N1 Si1 Cs1 56.36(6) . .
C1 Si1 Cs1 80.19(7) . .
C3 Si1 Cs1 79.40(8) . .
C2 Si1 Cs1 172.02(8) . .
N1 Si1 Cs1 50.87(6) . 3_666
C1 Si1 Cs1 153.71(8) . 3_666
C3 Si1 Cs1 69.53(8) . 3_666
C2 Si1 Cs1 101.38(8) . 3_666
Cs1 Si1 Cs1 73.585(10) . 3_666
Si1 N1 Si2 129.37(10) . .
Si1 N1 Cs1 105.08(8) . 3_666
Si2 N1 Cs1 114.36(8) . 3_666
Si1 N1 Cs1 98.13(7) . .
Si2 N1 Cs1 109.33(8) . .
Cs1 N1 Cs1 93.57(4) 3_666 .
Si1 C1 H1A 109.5 . .
Si1 C1 H1B 109.5 . .
H1A C1 H1B 109.5 . .
Si1 C1 H1C 109.5 . .
H1A C1 H1C 109.5 . .
H1B C1 H1C 109.5 . .
N1 Si2 C6 111.98(11) . .
N1 Si2 C4 114.02(10) . .
C6 Si2 C4 103.82(13) . .
N1 Si2 C5 115.82(11) . .
C6 Si2 C5 105.64(12) . .
C4 Si2 C5 104.46(13) . .
N1 Si2 Cs1 47.99(6) . .
C6 Si2 Cs1 119.84(8) . .
C4 Si2 Cs1 66.30(8) . .
C5 Si2 Cs1 134.53(9) . .
N1 Si2 Cs1 44.11(6) . 3_666
C6 Si2 Cs1 68.22(8) . 3_666
C4 Si2 Cs1 120.55(9) . 3_666
C5 Si2 Cs1 134.89(9) . 3_666
Cs1 Si2 Cs1 68.841(9) . 3_666
C8 N2 C7 112.1(4) . .
C9A N2 C7A 113.2(6) . .
C9A N2 C8A 107.2(6) . .
C7A N2 C8A 103.8(7) . .
C8 N2 C9 108.8(3) . .
C7 N2 C9 110.6(3) . .
C9A N2 Cs1 113.9(4) . .
C8 N2 Cs1 94.9(2) . .
C7 N2 Cs1 114.9(3) . .
C7A N2 Cs1 114.6(5) . .
C8A N2 Cs1 102.8(4) . .
C9 N2 Cs1 114.6(2) . .
Si1 C2 H2A 109.5 . .
Si1 C2 H2B 109.5 . .
H2A C2 H2B 109.5 . .
Si1 C2 H2C 109.5 . .
H2A C2 H2C 109.5 . .
H2B C2 H2C 109.5 . .
C10 N3 C11 102.5(3) . .
C10 N3 C15 115.0(4) . .
C11 N3 C15 113.1(4) . .
C11 N3 C15A 101.9(9) . .
C11 N3 C10A 125.0(5) . .
C15A N3 C10A 100.5(6) . .
C10 N3 Cs1 118.8(2) . .
C11 N3 Cs1 117.71(14) . .
C15 N3 Cs1 90.2(5) . .
C15A N3 Cs1 95.1(11) . .
C10A N3 Cs1 109.5(4) . .
Si1 C3 Cs1 82.19(8) . 3_666
Si1 C3 H3A 109.5 . .
Cs1 C3 H3A 151.5 3_666 .
Si1 C3 H3B 109.5 . .
Cs1 C3 H3B 42.6 3_666 .
H3A C3 H3B 109.5 . .
Si1 C3 H3C 109.5 . .
Cs1 C3 H3C 89.6 3_666 .
H3A C3 H3C 109.5 . .
H3B C3 H3C 109.5 . .
C13 N4 C12 111.81(18) . .
C13 N4 C14 109.3(2) . .
C12 N4 C14 109.45(19) . .
C13 N4 Cs1 98.83(15) . .
C12 N4 Cs1 116.55(13) . .
C14 N4 Cs1 110.39(13) . .
Si2 C4 Cs1 86.27(8) . .
Si2 C4 H4A 109.5 . .
Cs1 C4 H4A 56.4 . .
Si2 C4 H4B 109.5 . .
Cs1 C4 H4B 162.6 . .
H4A C4 H4B 109.5 . .
Si2 C4 H4C 109.5 . .
Cs1 C4 H4C 70.4 . .
H4A C4 H4C 109.5 . .
H4B C4 H4C 109.5 . .
Si2 C5 H5A 109.5 . .
Si2 C5 H5B 109.5 . .
H5A C5 H5B 109.5 . .
Si2 C5 H5C 109.5 . .
H5A C5 H5C 109.5 . .
H5B C5 H5C 109.5 . .
Si2 C6 Cs1 84.91(8) . 3_666
Si2 C6 H6A 109.5 . .
Cs1 C6 H6A 71.9 3_666 .
Si2 C6 H6B 109.5 . .
Cs1 C6 H6B 163.3 3_666 .
H6A C6 H6B 109.5 . .
Si2 C6 H6C 109.5 . .
Cs1 C6 H6C 56.1 3_666 .
H6A C6 H6C 109.5 . .
H6B C6 H6C 109.5 . .
N3 C11 C12 114.46(18) . .
N3 C11 H11A 108.6 . .
C12 C11 H11A 108.6 . .
N3 C11 H11B 108.6 . .
C12 C11 H11B 108.6 . .
H11A C11 H11B 107.6 . .
N4 C12 C11 114.4(2) . .
N4 C12 H12A 108.7 . .
C11 C12 H12A 108.7 . .
N4 C12 H12B 108.7 . .
C11 C12 H12B 108.7 . .
H12A C12 H12B 107.6 . .
N4 C13 Cs1 59.05(12) . .
N4 C13 H13A 109.5 . .
Cs1 C13 H13A 79.8 . .
N4 C13 H13B 109.5 . .
Cs1 C13 H13B 73.4 . .
H13A C13 H13B 109.5 . .
N4 C13 H13C 109.5 . .
Cs1 C13 H13C 167.8 . .
H13A C13 H13C 109.5 . .
H13B C13 H13C 109.5 . .
N4 C14 H14A 109.5 . .
N4 C14 H14B 109.5 . .
H14A C14 H14B 109.5 . .
N4 C14 H14C 109.5 . .
H14A C14 H14C 109.5 . .
H14B C14 H14C 109.5 . .
N2 C7 H7A 109.5 . .
N2 C7 H7B 109.5 . .
H7A C7 H7B 109.5 . .
N2 C7 H7C 109.5 . .
H7A C7 H7C 109.5 . .
H7B C7 H7C 109.5 . .
N2 C8 H8A 109.5 . .
N2 C8 H8B 109.5 . .
H8A C8 H8B 109.5 . .
N2 C8 H8C 109.5 . .
H8A C8 H8C 109.5 . .
H8B C8 H8C 109.5 . .
N2 C9 C10 117.1(4) . .
N2 C9 H9A 108.0 . .
C10 C9 H9A 108.0 . .
N2 C9 H9B 108.0 . .
C10 C9 H9B 108.0 . .
H9A C9 H9B 107.3 . .
N3 C10 C9 112.0(4) . .
N3 C10 H10A 109.2 . .
C9 C10 H10A 109.2 . .
N3 C10 H10B 109.2 . .
C9 C10 H10B 109.2 . .
H10A C10 H10B 107.9 . .
N3 C15 H15A 109.5 . .
N3 C15 H15B 109.5 . .
H15A C15 H15B 109.5 . .
N3 C15 H15C 109.5 . .
H15A C15 H15C 109.5 . .
H15B C15 H15C 109.5 . .
N2 C7A H7AA 109.5 . .
N2 C7A H7AB 109.5 . .
H7AA C7A H7AB 109.5 . .
N2 C7A H7AC 109.5 . .
H7AA C7A H7AC 109.5 . .
H7AB C7A H7AC 109.5 . .
N2 C8A H8AA 109.5 . .
N2 C8A H8AB 109.5 . .
H8AA C8A H8AB 109.5 . .
N2 C8A H8AC 109.5 . .
H8AA C8A H8AC 109.5 . .
H8AB C8A H8AC 109.5 . .
N2 C9A C10A 111.4(8) . .
N2 C9A H9A1 109.3 . .
C10A C9A H9A1 109.3 . .
N2 C9A H9A2 109.3 . .
C10A C9A H9A2 109.3 . .
H9A1 C9A H9A2 108.0 . .
C9A C10A N3 108.3(7) . .
C9A C10A H10C 110.0 . .
N3 C10A H10C 110.0 . .
C9A C10A H10D 110.0 . .
N3 C10A H10D 110.0 . .
H10C C10A H10D 108.4 . .
N3 C15A H15D 109.5 . .
N3 C15A H15E 109.5 . .
H15D C15A H15E 109.5 . .
N3 C15A H15F 109.5 . .
H15D C15A H15F 109.5 . .
H15E C15A H15F 109.5 . .

loop_
_geom_bond_atom_site_label_1
_geom_bond_atom_site_label_2
_geom_bond_distance
_geom_bond_site_symmetry_2
Cs1 N1 3.1637(17) 3_666
Cs1 N1 3.2134(16) .
Cs1 N4 3.3010(18) .
Cs1 N2 3.3316(19) .
Cs1 N3 3.4229(19) .
Cs1 C3 3.724(3) 3_666
Cs1 C4 3.745(3) .
Cs1 C13 3.803(3) .
Cs1 Si1 3.8207(5) .
Cs1 C6 3.860(3) 3_666
Cs1 Si1 3.9377(6) 3_666
Cs1 Si2 4.0811(6) .
Si1 N1 1.6618(18) .
Si1 C1 1.879(2) .
Si1 C3 1.883(2) .
Si1 C2 1.886(2) .
Si1 Cs1 3.9377(6) 3_666
N1 Si2 1.6679(18) .
N1 Cs1 3.1636(17) 3_666
C1 H1A 0.9800 .
C1 H1B 0.9800 .
C1 H1C 0.9800 .
Si2 C6 1.878(2) .
Si2 C4 1.884(3) .
Si2 C5 1.884(2) .
Si2 Cs1 4.1405(6) 3_666
N2 C9A 1.416(7) .
N2 C8 1.447(5) .
N2 C7 1.449(5) .
N2 C7A 1.475(8) .
N2 C8A 1.486(7) .
N2 C9 1.498(5) .
C2 H2A 0.9800 .
C2 H2B 0.9800 .
C2 H2C 0.9800 .
N3 C10 1.442(4) .
N3 C11 1.445(3) .
N3 C15 1.447(5) .
N3 C15A 1.452(7) .
N3 C10A 1.555(7) .
C3 Cs1 3.724(3) 3_666
C3 H3A 0.9800 .
C3 H3B 0.9800 .
C3 H3C 0.9800 .
N4 C13 1.449(3) .
N4 C12 1.458(3) .
N4 C14 1.459(3) .
C4 H4A 0.9800 .
C4 H4B 0.9800 .
C4 H4C 0.9800 .
C5 H5A 0.9800 .
C5 H5B 0.9800 .
C5 H5C 0.9800 .
C6 Cs1 3.860(3) 3_666
C6 H6A 0.9800 .
C6 H6B 0.9800 .
C6 H6C 0.9800 .
C11 C12 1.507(4) .
C11 H11A 0.9900 .
C11 H11B 0.9900 .
C12 H12A 0.9900 .
C12 H12B 0.9900 .
C13 H13A 0.9800 .
C13 H13B 0.9800 .
C13 H13C 0.9800 .
C14 H14A 0.9800 .
C14 H14B 0.9800 .
C14 H14C 0.9800 .
C7 H7A 0.9800 .
C7 H7B 0.9800 .
C7 H7C 0.9800 .
C8 H8A 0.9800 .
C8 H8B 0.9800 .
C8 H8C 0.9800 .
C9 C10 1.526(6) .
C9 H9A 0.9900 .
C9 H9B 0.9900 .
C10 H10A 0.9900 .
C10 H10B 0.9900 .
C15 H15A 0.9800 .
C15 H15B 0.9800 .
C15 H15C 0.9800 .
C7A H7AA 0.9800 .
C7A H7AB 0.9800 .
C7A H7AC 0.9800 .
C8A H8AA 0.9800 .
C8A H8AB 0.9800 .
C8A H8AC 0.9800 .
C9A C10A 1.465(8) .
C9A H9A1 0.9900 .
C9A H9A2 0.9900 .
C10A H10C 0.9900 .
C10A H10D 0.9900 .
C15A H15D 0.9800 .
C15A H15E 0.9800 .
C15A H15F 0.9800 .

loop_
_geom_torsion_atom_site_label_1
_geom_torsion_atom_site_label_2
_geom_torsion_atom_site_label_3
_geom_torsion_atom_site_label_4
_geom_torsion
_geom_torsion_site_symmetry_1
_geom_torsion_site_symmetry_4
C1 Si1 N1 Si2 65.20(17) . .
C3 Si1 N1 Si2 -176.78(13) . .
C2 Si1 N1 Si2 -56.93(17) . .
Cs1 Si1 N1 Si2 123.35(15) . .
Cs1 Si1 N1 Si2 -140.70(16) 3_666 .
C1 Si1 N1 Cs1 -154.11(9) . 3_666
C3 Si1 N1 Cs1 -36.08(11) . 3_666
C2 Si1 N1 Cs1 83.76(11) . 3_666
Cs1 Si1 N1 Cs1 -95.95(6) . 3_666
C1 Si1 N1 Cs1 -58.16(11) . .
C3 Si1 N1 Cs1 59.87(11) . .
C2 Si1 N1 Cs1 179.71(10) . .
Cs1 Si1 N1 Cs1 95.95(6) 3_666 .
Si1 N1 Si2 C6 130.18(15) . .
Cs1 N1 Si2 C6 -7.64(13) 3_666 .
Cs1 N1 Si2 C6 -111.01(11) . .
Si1 N1 Si2 C4 -112.32(16) . .
Cs1 N1 Si2 C4 109.86(12) 3_666 .
Cs1 N1 Si2 C4 6.49(14) . .
Si1 N1 Si2 C5 8.98(19) . .
Cs1 N1 Si2 C5 -128.85(12) 3_666 .
Cs1 N1 Si2 C5 127.78(11) . .
Si1 N1 Si2 Cs1 -118.80(16) . .
Cs1 N1 Si2 Cs1 103.37(8) 3_666 .
Si1 N1 Si2 Cs1 137.82(17) . 3_666
Cs1 N1 Si2 Cs1 -103.37(8) . 3_666
N1 Si1 C3 Cs1 29.19(9) . 3_666
C1 Si1 C3 Cs1 153.23(8) . 3_666
C2 Si1 C3 Cs1 -96.82(9) . 3_666
Cs1 Si1 C3 Cs1 76.29(3) . 3_666
N1 Si2 C4 Cs1 -5.26(11) . .
C6 Si2 C4 Cs1 116.85(9) . .
C5 Si2 C4 Cs1 -132.66(10) . .
Cs1 Si2 C4 Cs1 44.22(9) 3_666 .
N1 Si2 C6 Cs1 5.72(9) . 3_666
C4 Si2 C6 Cs1 -117.73(9) . 3_666
C5 Si2 C6 Cs1 132.64(10) . 3_666
Cs1 Si2 C6 Cs1 -47.37(8) . 3_666
C10 N3 C11 C12 163.2(3) . .
C15 N3 C11 C12 -72.4(6) . .
C15A N3 C11 C12 -71.5(9) . .
C10A N3 C11 C12 176.5(5) . .
Cs1 N3 C11 C12 30.8(2) . .
C13 N4 C12 C11 -59.3(3) . .
C14 N4 C12 C11 179.39(19) . .
Cs1 N4 C12 C11 53.3(2) . .
N3 C11 C12 N4 -56.8(3) . .
C12 N4 C13 Cs1 123.32(18) . .
C14 N4 C13 Cs1 -115.33(17) . .
C9A N2 C9 C10 46.9(7) . .
C8 N2 C9 C10 54.8(5) . .
C7 N2 C9 C10 178.3(5) . .
C7A N2 C9 C10 -164.1(7) . .
C8A N2 C9 C10 92.8(8) . .
Cs1 N2 C9 C10 -50.0(5) . .
C11 N3 C10 C9 -167.2(4) . .
C15 N3 C10 C9 69.6(7) . .
C15A N3 C10 C9 80.7(13) . .
C10A N3 C10 C9 38.9(10) . .
Cs1 N3 C10 C9 -35.5(5) . .
N2 C9 C10 N3 58.6(6) . .
C8 N2 C9A C10A 146.9(8) . .
C7 N2 C9A C10A -107.2(8) . .
C7A N2 C9A C10A -74.7(9) . .
C8A N2 C9A C10A 171.4(7) . .
C9 N2 C9A C10A -40.9(6) . .
Cs1 N2 C9A C10A 58.5(8) . .
N2 C9A C10A N3 -78.6(10) . .
C10 N3 C10A C9A -63.4(10) . .
C11 N3 C10A C9A -95.0(8) . .
C15 N3 C10A C9A 144.2(9) . .
C15A N3 C10A C9A 152.3(14) . .
Cs1 N3 C10A C9A 53.1(8) . .
